data_7231592
loop_
_publ_author_name
'Zheng, Qixuan'
'Rood, Samantha L.'
'Unruh, Daniel K.'
'Hutchins, Kristin M.'

_publ_section_title
;
 Co-crystallization of anti-inflammatory pharmaceutical contaminants and
 rare carboxylic acid--pyridine supramolecular synthon breakdown
;
_journal_issue 41
_journal_name_full CrystEngComm
_journal_page_first 6377
_journal_paper_doi 10.1039/C8CE01492B
_journal_volume 20
_journal_year 2018
_chemical_absolute_configuration unk
_chemical_formula_sum 'C41 H42 N2 O6'
_chemical_formula_weight 658.76
_chemical_name_systematic 'co-crystal of naproxen and 1,3-Bis(4-pyridyl)propane'
_space_group_IT_number 5
_space_group_name_Hall 'C 2y'
_space_group_name_H-M_alt 'C 1 2 1'
_symmetry_cell_setting monoclinic
_symmetry_Int_Tables_number 5
_symmetry_space_group_name_Hall 'C 2y'
_symmetry_space_group_name_H-M 'C 1 2 1'
_atom_sites_solution_hydrogens geom
_atom_sites_solution_primary dual
_atom_sites_solution_secondary difmap
_audit_creation_date 2018-02-21T08:44:21-00:00
_audit_creation_method 'WinGX routine CIF_UPDATE'
_audit_update_record
;
2018-08-30 deposited with the CCDC.
2018-09-28 downloaded from the CCDC.
;
_cell_angle_alpha 90
_cell_angle_beta 91.732(4)
_cell_angle_gamma 90
_cell_formula_units_Z 8
_cell_length_a 35.567(8)
_cell_length_b 5.7333(15)
_cell_length_c 33.199(8)
_cell_measurement_reflns_used 7999
_cell_measurement_temperature 100(2)
_cell_measurement_theta_max 27.07
_cell_measurement_theta_min 2.29
_cell_volume 6767(3)
_computing_cell_refinement 'Bruker SAINT'
_computing_data_collection 'Bruker APEX2'
_computing_data_reduction 'Bruker SAINT'
_computing_structure_refinement 'SHELXL-2016/6 (Sheldrick, 2016)'
_computing_structure_solution 'SHELXT 2014/5 (Sheldrick, 2014)'
_diffrn_ambient_temperature 100(2)
_diffrn_measured_fraction_theta_full 0.999
_diffrn_measured_fraction_theta_max 0.996
_diffrn_measurement_device_type 'Bruker APEX-II CCD'
_diffrn_measurement_method '\w scans'
_diffrn_radiation_monochromator graphite
_diffrn_radiation_source 'fine-focus sealed tube'
_diffrn_radiation_type MoK\a
_diffrn_radiation_wavelength 0.71073
_diffrn_reflns_av_R_equivalents 0.0383
_diffrn_reflns_av_unetI/netI 0.0532
_diffrn_reflns_Laue_measured_fraction_full 0.999
_diffrn_reflns_Laue_measured_fraction_max 0.996
_diffrn_reflns_limit_h_max 45
_diffrn_reflns_limit_h_min -45
_diffrn_reflns_limit_k_max 7
_diffrn_reflns_limit_k_min -7
_diffrn_reflns_limit_l_max 42
_diffrn_reflns_limit_l_min -42
_diffrn_reflns_number 40017
_diffrn_reflns_point_group_measured_fraction_full 0.999
_diffrn_reflns_point_group_measured_fraction_max 0.995
_diffrn_reflns_theta_full 25.242
_diffrn_reflns_theta_max 27.127
_diffrn_reflns_theta_min 1.146
_exptl_absorpt_coefficient_mu 0.087
_exptl_absorpt_correction_T_max 0.7455
_exptl_absorpt_correction_T_min 0.6928
_exptl_absorpt_correction_type multi-scan
_exptl_absorpt_process_details SADABS
_exptl_crystal_colour colourless
_exptl_crystal_density_diffrn 1.293
_exptl_crystal_description blade
_exptl_crystal_F_000 2800
_exptl_crystal_recrystallization_method 'Re-crystallisation from solvent: toluene'
_exptl_crystal_size_max 0.49
_exptl_crystal_size_mid 0.24
_exptl_crystal_size_min 0.105
_refine_diff_density_max 0.242
_refine_diff_density_min -0.204
_refine_diff_density_rms 0.04
_refine_ls_abs_structure_details
;
 Flack x determined using 4176 quotients [(I+)-(I-)]/[(I+)+(I-)]
 (Parsons, Flack and Wagner, Acta Cryst. B69 (2013) 249-259).
;
_refine_ls_abs_structure_Flack -0.2(6)
_refine_ls_extinction_method none
_refine_ls_goodness_of_fit_ref 1.039
_refine_ls_hydrogen_treatment constr
_refine_ls_matrix_type full
_refine_ls_number_parameters 896
_refine_ls_number_reflns 14930
_refine_ls_number_restraints 1
_refine_ls_restrained_S_all 1.039
_refine_ls_R_factor_all 0.066
_refine_ls_R_factor_gt 0.0447
_refine_ls_shift/su_max 0.001
_refine_ls_shift/su_mean 0
_refine_ls_structure_factor_coef Fsqd
_refine_ls_weighting_details 'w=1/[\s^2^(Fo^2^)+(0.0477P)^2^+0.0918P] where P=(Fo^2^+2Fc^2^)/3'
_refine_ls_weighting_scheme calc
_refine_ls_wR_factor_gt 0.0947
_refine_ls_wR_factor_ref 0.1038
_reflns_number_gt 11453
_reflns_number_total 14930
_reflns_threshold_expression 'I > 2\s(I)'
_cod_data_source_file c8ce01492b2.cif
_cod_data_source_block naproxenBPP
_cod_depositor_comments 'Adding full bibliography for 7231588--7231594.cif.'
_cod_original_sg_symbol_H-M 'C 2'
_cod_database_code 7231592
_shelx_estimated_absorpt_t_min 0.959
_shelx_estimated_absorpt_t_max 0.991

loop_
_symmetry_equiv_pos_as_xyz
'x, y, z'
'-x, y, -z'
'x+1/2, y+1/2, z'
'-x+1/2, y+1/2, -z'

loop_
_atom_site_label
_atom_site_type_symbol
_atom_site_fract_x
_atom_site_fract_y
_atom_site_fract_z
_atom_site_U_iso_or_equiv
_atom_site_adp_type
_atom_site_occupancy
_atom_site_calc_flag
O1 O 0.16794(5) 0.5032(4) 0.41674(6) 0.0316(5) Uani 1 d
O2 O 0.43440(6) 0.3254(4) 0.44296(7) 0.0413(6) Uani 1 d
O3 O 0.39451(6) 0.0334(4) 0.43274(7) 0.0367(6) Uani 1 d
H3A H 0.4093 -0.0002 0.4143 0.055 Uiso 1 calc
O4 O 0.33100(5) 0.4229(4) 0.33026(6) 0.0293(5) Uani 1 d
O5 O 0.10407(6) 0.8452(4) 0.31365(7) 0.0405(6) Uani 1 d
H5A H 0.0908 0.8924 0.3325 0.061 Uiso 1 calc
O6 O 0.06259(6) 0.5615(4) 0.31193(7) 0.0401(6) Uani 1 d
O7 O 0.17029(5) -0.0257(4) 0.16485(6) 0.0247(5) Uani 1 d
O8 O 0.40795(6) 0.4308(4) 0.22771(6) 0.0384(6) Uani 1 d
O9 O 0.40832(6) 0.2651(4) 0.16712(6) 0.0340(5) Uani 1 d
H9 H 0.4175 0.3942 0.1606 0.051 Uiso 1 calc
O10 O 0.32996(5) 0.0520(4) 0.07646(6) 0.0250(5) Uani 1 d
O11 O 0.09774(5) -0.4046(3) 0.06325(6) 0.0265(5) Uani 1 d
H11 H 0.0847 -0.4333 0.0833 0.04 Uiso 1 calc
O12 O 0.06774(5) -0.0633(4) 0.06527(6) 0.0316(5) Uani 1 d
N1 N 0.43059(6) 0.8755(4) 0.37187(7) 0.0233(6) Uani 1 d
N2 N 0.56478(6) 0.9833(4) 0.13015(7) 0.0230(5) Uani 1 d
N3 N 0.56961(6) 0.5388(4) 0.37328(7) 0.0228(5) Uani 1 d
N4 N 0.43238(6) 0.6366(4) 0.12581(7) 0.0208(5) Uani 1 d
C1 C 0.20426(8) 0.4486(5) 0.42767(8) 0.0239(7) Uani 1 d
C2 C 0.20802(8) 0.2361(5) 0.44935(8) 0.0265(7) Uani 1 d
H2 H 0.1863 0.1467 0.4549 0.032 Uiso 1 calc
C3 C 0.24246(8) 0.1592(5) 0.46228(8) 0.0243(7) Uani 1 d
H3 H 0.2446 0.0142 0.476 0.029 Uiso 1 calc
C4 C 0.27525(8) 0.2923(5) 0.45560(8) 0.0205(6) Uani 1 d
C5 C 0.31113(8) 0.2259(5) 0.47159(8) 0.0216(6) Uani 1 d
H5 H 0.3136 0.0829 0.4859 0.026 Uiso 1 calc
C6 C 0.34216(8) 0.3625(5) 0.46692(8) 0.0211(6) Uani 1 d
C7 C 0.33830(8) 0.5737(5) 0.44501(8) 0.0227(6) Uani 1 d
H7 H 0.3597 0.6698 0.4416 0.027 Uiso 1 calc
C8 C 0.30429(8) 0.6414(5) 0.42876(8) 0.0225(6) Uani 1 d
H8 H 0.3026 0.782 0.4137 0.027 Uiso 1 calc
C9 C 0.27135(8) 0.5050(5) 0.43403(8) 0.0202(6) Uani 1 d
C10 C 0.23534(7) 0.5786(5) 0.41957(8) 0.0226(6) Uani 1 d
H10 H 0.2328 0.7181 0.4043 0.027 Uiso 1 calc
C11 C 0.16257(9) 0.7054(6) 0.39216(10) 0.0348(8) Uani 1 d
H11A H 0.1357 0.7265 0.3859 0.052 Uiso 1 calc
H11B H 0.176 0.6859 0.367 0.052 Uiso 1 calc
H11C H 0.1723 0.8427 0.4066 0.052 Uiso 1 calc
C12 C 0.38021(8) 0.2915(5) 0.48503(8) 0.0248(7) Uani 1 d
H12 H 0.3762 0.1501 0.502 0.03 Uiso 1 calc
C13 C 0.40639(8) 0.2214(5) 0.45140(8) 0.0227(6) Uani 1 d
C14 C 0.39786(8) 0.4775(6) 0.51210(9) 0.0350(8) Uani 1 d
H14A H 0.3811 0.5109 0.5343 0.053 Uiso 1 calc
H14B H 0.4017 0.62 0.4964 0.053 Uiso 1 calc
H14C H 0.4221 0.4217 0.523 0.053 Uiso 1 calc
C15 C 0.29428(8) 0.4650(5) 0.31891(8) 0.0243(7) Uani 1 d
C16 C 0.28799(8) 0.6730(5) 0.29647(8) 0.0251(7) Uani 1 d
H16 H 0.3086 0.7704 0.2903 0.03 Uiso 1 calc
C17 C 0.25260(8) 0.7332(5) 0.28384(8) 0.0241(7) Uani 1 d
H17 H 0.2488 0.8751 0.2695 0.029 Uiso 1 calc
C18 C 0.22141(8) 0.5894(5) 0.29155(8) 0.0208(6) Uani 1 d
C19 C 0.18433(8) 0.6429(5) 0.27663(8) 0.0217(6) Uani 1 d
H19 H 0.18 0.7829 0.2619 0.026 Uiso 1 calc
C20 C 0.15484(8) 0.4941(5) 0.28331(8) 0.0224(7) Uani 1 d
C21 C 0.16183(8) 0.2872(5) 0.30570(8) 0.0255(7) Uani 1 d
H21 H 0.1416 0.1834 0.3103 0.031 Uiso 1 calc
C22 C 0.19682(8) 0.2335(5) 0.32073(9) 0.0253(7) Uani 1 d
H22 H 0.2005 0.0948 0.336 0.03 Uiso 1 calc
C23 C 0.22772(8) 0.3806(5) 0.31392(8) 0.0202(6) Uani 1 d
C24 C 0.26488(8) 0.3222(5) 0.32772(8) 0.0235(7) Uani 1 d
H24 H 0.2692 0.1843 0.343 0.028 Uiso 1 calc
C25 C 0.33840(8) 0.2215(6) 0.35468(9) 0.0303(7) Uani 1 d
H25A H 0.3654 0.2126 0.3614 0.045 Uiso 1 calc
H25B H 0.3306 0.0811 0.3398 0.045 Uiso 1 calc
H25C H 0.3243 0.2329 0.3795 0.045 Uiso 1 calc
C26 C 0.11479(7) 0.5387(5) 0.26788(8) 0.0230(6) Uani 1 d
H26 H 0.1034 0.3836 0.2611 0.028 Uiso 1 calc
C27 C 0.09106(8) 0.6483(5) 0.30027(8) 0.0213(6) Uani 1 d
C28 C 0.11220(8) 0.6872(6) 0.22977(9) 0.0360(8) Uani 1 d
H28A H 0.1216 0.8444 0.2357 0.054 Uiso 1 calc
H28B H 0.0859 0.6966 0.2202 0.054 Uiso 1 calc
H28C H 0.1274 0.616 0.2089 0.054 Uiso 1 calc
C29 C 0.20770(7) 0.0013(5) 0.17536(8) 0.0200(6) Uani 1 d
C30 C 0.23538(7) -0.1490(5) 0.16533(8) 0.0200(6) Uani 1 d
H30 H 0.2295 -0.2839 0.1498 0.024 Uiso 1 calc
C31 C 0.27345(8) -0.1040(5) 0.17816(8) 0.0180(6) Uani 1 d
C32 C 0.30298(7) -0.2571(5) 0.16918(8) 0.0216(6) Uani 1 d
H32 H 0.2977 -0.3934 0.1537 0.026 Uiso 1 calc
C33 C 0.33894(8) -0.2130(5) 0.18227(8) 0.0221(6) Uani 1 d
H33 H 0.3583 -0.32 0.176 0.026 Uiso 1 calc
C34 C 0.34812(7) -0.0099(5) 0.20512(8) 0.0179(6) Uani 1 d
C35 C 0.31975(7) 0.1421(5) 0.21384(8) 0.0193(6) Uani 1 d
H35 H 0.3255 0.2787 0.229 0.023 Uiso 1 calc
C36 C 0.28192(7) 0.1001(5) 0.20072(8) 0.0182(6) Uani 1 d
C37 C 0.25218(8) 0.2529(5) 0.21027(8) 0.0213(6) Uani 1 d
H37 H 0.2575 0.3912 0.2252 0.026 Uiso 1 calc
C38 C 0.21600(8) 0.2034(5) 0.19827(8) 0.0221(6) Uani 1 d
H38 H 0.1963 0.3056 0.2054 0.026 Uiso 1 calc
C39 C 0.16063(8) -0.2196(5) 0.13967(8) 0.0267(7) Uani 1 d
H39A H 0.1676 -0.3648 0.1535 0.04 Uiso 1 calc
H39B H 0.1742 -0.2084 0.1145 0.04 Uiso 1 calc
H39C H 0.1335 -0.2188 0.1337 0.04 Uiso 1 calc
C40 C 0.38838(7) 0.0279(5) 0.22035(8) 0.0196(6) Uani 1 d
H40 H 0.4043 -0.097 0.2086 0.023 Uiso 1 calc
C41 C 0.40294(7) 0.2623(5) 0.20606(8) 0.0205(6) Uani 1 d
C42 C 0.39146(8) 0.0072(6) 0.26618(8) 0.0271(7) Uani 1 d
H42A H 0.4178 0.024 0.2751 0.041 Uiso 1 calc
H42B H 0.3821 -0.1458 0.2744 0.041 Uiso 1 calc
H42C H 0.3764 0.13 0.2784 0.041 Uiso 1 calc
C43 C 0.29312(7) 0.0001(5) 0.06739(8) 0.0196(6) Uani 1 d
C44 C 0.26294(7) 0.1372(5) 0.07633(8) 0.0187(6) Uani 1 d
H44 H 0.2667 0.2779 0.091 0.022 Uiso 1 calc
C45 C 0.22617(7) 0.0690(5) 0.06361(7) 0.0170(6) Uani 1 d
C46 C 0.19424(7) 0.2117(5) 0.06977(8) 0.0189(6) Uani 1 d
H46 H 0.1971 0.3526 0.0846 0.023 Uiso 1 calc
C47 C 0.15957(7) 0.1498(5) 0.05469(8) 0.0202(6) Uani 1 d
H47 H 0.1387 0.2492 0.059 0.024 Uiso 1 calc
C48 C 0.15402(7) -0.0591(5) 0.03276(8) 0.0173(6) Uani 1 d
C49 C 0.18426(7) -0.2028(5) 0.02726(7) 0.0173(6) Uani 1 d
H49 H 0.1807 -0.3454 0.0131 0.021 Uiso 1 calc
C50 C 0.22067(7) -0.1434(5) 0.04226(8) 0.0173(6) Uani 1 d
C51 C 0.25259(7) -0.2843(5) 0.03485(8) 0.0195(6) Uani 1 d
H51 H 0.2494 -0.4305 0.0217 0.023 Uiso 1 calc
C52 C 0.28778(8) -0.2120(5) 0.04636(8) 0.0213(6) Uani 1 d
H52 H 0.3089 -0.3052 0.0402 0.026 Uiso 1 calc
C53 C 0.33672(8) 0.2569(5) 0.10015(9) 0.0265(7) Uani 1 d
H53A H 0.3247 0.2401 0.1262 0.04 Uiso 1 calc
H53B H 0.3262 0.393 0.0859 0.04 Uiso 1 calc
H53C H 0.3639 0.2781 0.1046 0.04 Uiso 1 calc
C54 C 0.11530(7) -0.1230(5) 0.01547(8) 0.0201(6) Uani 1 d
H54 H 0.1181 -0.2631 -0.0021 0.024 Uiso 1 calc
C55 C 0.09051(7) -0.1909(5) 0.05024(8) 0.0192(6) Uani 1 d
C56 C 0.09779(8) 0.0706(5) -0.01011(8) 0.0280(7) Uani 1 d
H56A H 0.0943 0.2095 0.0066 0.042 Uiso 1 calc
H56B H 0.0733 0.0189 -0.0212 0.042 Uiso 1 calc
H56C H 0.1144 0.1083 -0.0322 0.042 Uiso 1 calc
C57 C 0.41597(8) 0.6782(5) 0.35689(9) 0.0262(7) Uani 1 d
H57 H 0.3924 0.6278 0.3663 0.031 Uiso 1 calc
C58 C 0.43331(7) 0.5440(5) 0.32852(8) 0.0232(6) Uani 1 d
H58 H 0.4215 0.4066 0.3184 0.028 Uiso 1 calc
C59 C 0.46826(7) 0.6102(5) 0.31471(8) 0.0188(6) Uani 1 d
C60 C 0.48326(7) 0.8173(5) 0.32957(8) 0.0220(6) Uani 1 d
H60 H 0.5067 0.8725 0.3205 0.026 Uiso 1 calc
C61 C 0.46375(8) 0.9425(5) 0.35774(8) 0.0232(7) Uani 1 d
H61 H 0.4745 1.084 0.3676 0.028 Uiso 1 calc
C62 C 0.48854(8) 0.4528(5) 0.28601(8) 0.0241(7) Uani 1 d
H62A H 0.4694 0.3694 0.2692 0.029 Uiso 1 calc
H62B H 0.5025 0.3341 0.3022 0.029 Uiso 1 calc
C63 C 0.51618(8) 0.5682(5) 0.25781(8) 0.0245(7) Uani 1 d
H63A H 0.5353 0.6541 0.2742 0.029 Uiso 1 calc
H63B H 0.5293 0.4452 0.2427 0.029 Uiso 1 calc
C64 C 0.49745(8) 0.7363(5) 0.22784(8) 0.0258(7) Uani 1 d
H64A H 0.4753 0.6577 0.2153 0.031 Uiso 1 calc
H64B H 0.4882 0.8726 0.2429 0.031 Uiso 1 calc
C65 C 0.52201(7) 0.8239(5) 0.19467(8) 0.0215(6) Uani 1 d
C66 C 0.51374(8) 1.0310(6) 0.17481(8) 0.0269(7) Uani 1 d
H66 H 0.4931 1.1237 0.1828 0.032 Uiso 1 calc
C67 C 0.53542(7) 1.1021(5) 0.14348(8) 0.0256(7) Uani 1 d
H67 H 0.5291 1.2451 0.1305 0.031 Uiso 1 calc
C68 C 0.57338(9) 0.7874(5) 0.14961(9) 0.0307(7) Uani 1 d
H68 H 0.5943 0.6996 0.141 0.037 Uiso 1 calc
C69 C 0.55334(8) 0.7039(5) 0.18189(9) 0.0305(7) Uani 1 d
H69 H 0.5611 0.5645 0.1952 0.037 Uiso 1 calc
C70 C 0.53738(8) 0.4638(5) 0.38852(8) 0.0231(7) Uani 1 d
H70 H 0.5269 0.322 0.3785 0.028 Uiso 1 calc
C71 C 0.51859(7) 0.5818(5) 0.41801(8) 0.0230(6) Uani 1 d
H71 H 0.4957 0.5214 0.4278 0.028 Uiso 1 calc
C72 C 0.53326(8) 0.7892(5) 0.43325(8) 0.0220(6) Uani 1 d
C73 C 0.56686(8) 0.8663(5) 0.41752(8) 0.0235(7) Uani 1 d
H73 H 0.5781 1.0067 0.4272 0.028 Uiso 1 calc
C74 C 0.58390(8) 0.7386(5) 0.38783(8) 0.0253(7) Uani 1 d
H74 H 0.6067 0.7951 0.3773 0.03 Uiso 1 calc
C75 C 0.51456(8) 0.9259(6) 0.46577(8) 0.0282(7) Uani 1 d
H75A H 0.4932 1.0143 0.4535 0.034 Uiso 1 calc
H75B H 0.5328 1.0403 0.4772 0.034 Uiso 1 calc
C76 C 0.5 0.7755(8) 0.5 0.0271(10) Uani 1 d
H76A H 0.5205 0.674 0.5106 0.033 Uiso 0.5 calc
H76B H 0.4795 0.674 0.4894 0.033 Uiso 0.5 calc
C77 C 0.41657(8) 0.8301(5) 0.11063(8) 0.0218(6) Uani 1 d
H77 H 0.3927 0.8763 0.12 0.026 Uiso 1 calc
C78 C 0.43326(7) 0.9660(5) 0.08192(8) 0.0207(6) Uani 1 d
H78 H 0.4208 1.102 0.0721 0.025 Uiso 1 calc
C79 C 0.46805(7) 0.9067(5) 0.06713(8) 0.0190(6) Uani 1 d
C80 C 0.48473(7) 0.7071(5) 0.08332(8) 0.0234(7) Uani 1 d
H80 H 0.5087 0.6586 0.0748 0.028 Uiso 1 calc
C81 C 0.46627(8) 0.5798(5) 0.11184(8) 0.0262(7) Uani 1 d
H81 H 0.4782 0.4435 0.1223 0.031 Uiso 1 calc
C82 C 0.48601(8) 1.0471(5) 0.03464(8) 0.0245(7) Uani 1 d
H82A H 0.5075 1.1354 0.0467 0.029 Uiso 1 calc
H82B H 0.4675 1.1617 0.0238 0.029 Uiso 1 calc
C83 C 0.5 0.9001(8) 0 0.0271(10) Uani 1 d
H83A H 0.5207 0.7984 0.0101 0.032 Uiso 0.5 calc
H83B H 0.4793 0.7984 -0.0101 0.032 Uiso 0.5 calc

loop_
_atom_site_aniso_label
_atom_site_aniso_U_11
_atom_site_aniso_U_22
_atom_site_aniso_U_33
_atom_site_aniso_U_23
_atom_site_aniso_U_13
_atom_site_aniso_U_12
O1 0.0230(11) 0.0392(14) 0.0326(12) -0.0015(11) 0.0023(9) -0.0039(10)
O2 0.0330(13) 0.0431(15) 0.0485(14) -0.0165(12) 0.0145(11) -0.0145(11)
O3 0.0413(13) 0.0297(13) 0.0404(14) -0.0166(11) 0.0236(10) -0.0144(11)
O4 0.0236(11) 0.0333(13) 0.0312(12) -0.0012(10) 0.0008(9) -0.0039(10)
O5 0.0368(14) 0.0370(14) 0.0490(16) -0.0231(12) 0.0230(11) -0.0142(11)
O6 0.0300(12) 0.0378(14) 0.0537(15) -0.0107(12) 0.0177(11) -0.0113(11)
O7 0.0200(11) 0.0290(12) 0.0250(11) -0.0010(9) 0.0008(8) -0.0005(9)
O8 0.0603(16) 0.0268(12) 0.0278(12) -0.0011(10) -0.0058(11) -0.0094(11)
O9 0.0555(15) 0.0253(12) 0.0218(11) -0.0002(10) 0.0112(10) -0.0099(11)
O10 0.0198(10) 0.0307(12) 0.0244(11) -0.0005(10) 0.0012(8) 0.0055(9)
O11 0.0339(12) 0.0210(11) 0.0256(11) 0.0064(9) 0.0146(9) 0.0061(10)
O12 0.0292(12) 0.0275(12) 0.0388(13) 0.0051(10) 0.0132(10) 0.0086(10)
N1 0.0248(14) 0.0240(14) 0.0210(13) -0.0007(11) 0.0005(10) 0.0002(11)
N2 0.0250(13) 0.0229(14) 0.0212(13) 0.0032(11) 0.0019(10) 0.0002(11)
N3 0.0229(13) 0.0239(13) 0.0215(13) 0.0001(11) 0.0013(10) 0.0006(11)
N4 0.0226(13) 0.0206(13) 0.0193(12) 0.0010(10) 0.0020(10) -0.0001(10)
C1 0.0228(16) 0.0295(17) 0.0196(15) -0.0076(14) 0.0040(12) -0.0048(13)
C2 0.0285(17) 0.0283(17) 0.0233(16) -0.0071(14) 0.0083(13) -0.0149(14)
C3 0.0331(17) 0.0200(16) 0.0199(15) -0.0010(12) 0.0049(13) -0.0088(13)
C4 0.0267(15) 0.0195(15) 0.0156(14) -0.0044(12) 0.0055(11) -0.0042(13)
C5 0.0307(16) 0.0178(14) 0.0166(14) -0.0034(12) 0.0048(12) 0.0003(13)
C6 0.0256(16) 0.0217(15) 0.0162(14) -0.0068(12) 0.0035(12) -0.0003(13)
C7 0.0270(16) 0.0201(15) 0.0214(15) -0.0048(13) 0.0069(12) -0.0075(13)
C8 0.0312(17) 0.0172(15) 0.0194(14) -0.0018(12) 0.0056(12) -0.0043(13)
C9 0.0266(15) 0.0187(15) 0.0157(14) -0.0061(12) 0.0051(12) -0.0027(13)
C10 0.0293(16) 0.0199(15) 0.0188(14) -0.0018(13) 0.0037(12) -0.0032(13)
C11 0.0333(19) 0.0336(19) 0.0374(19) -0.0038(16) -0.0012(15) 0.0018(16)
C12 0.0262(16) 0.0282(17) 0.0201(15) -0.0038(13) 0.0027(12) 0.0000(14)
C13 0.0262(16) 0.0207(15) 0.0211(15) -0.0003(13) 0.0010(12) 0.0002(13)
C14 0.0314(18) 0.045(2) 0.0287(17) -0.0165(16) -0.0057(14) 0.0056(16)
C15 0.0249(17) 0.0272(17) 0.0208(15) -0.0088(13) 0.0028(12) -0.0030(14)
C16 0.0257(16) 0.0239(17) 0.0261(16) -0.0034(13) 0.0059(13) -0.0090(13)
C17 0.0322(17) 0.0193(15) 0.0210(15) -0.0021(13) 0.0065(13) -0.0082(14)
C18 0.0261(15) 0.0189(15) 0.0179(14) -0.0064(12) 0.0098(12) -0.0045(13)
C19 0.0278(16) 0.0182(15) 0.0194(14) -0.0033(12) 0.0055(12) -0.0005(13)
C20 0.0243(15) 0.0234(16) 0.0199(15) -0.0075(13) 0.0074(12) -0.0006(13)
C21 0.0275(16) 0.0224(16) 0.0272(16) -0.0032(14) 0.0104(13) -0.0039(14)
C22 0.0285(17) 0.0191(15) 0.0289(16) 0.0017(14) 0.0100(13) -0.0007(13)
C23 0.0258(16) 0.0174(15) 0.0179(14) -0.0033(12) 0.0074(12) -0.0016(12)
C24 0.0275(16) 0.0205(15) 0.0227(15) -0.0017(13) 0.0041(12) 0.0015(13)
C25 0.0297(17) 0.0318(18) 0.0294(17) -0.0022(15) 0.0022(14) -0.0016(15)
C26 0.0238(15) 0.0248(16) 0.0205(15) -0.0050(13) 0.0007(12) -0.0052(13)
C27 0.0186(15) 0.0232(16) 0.0221(15) 0.0039(13) 0.0002(12) -0.0008(13)
C28 0.0322(18) 0.055(2) 0.0206(16) -0.0007(16) 0.0037(13) 0.0056(16)
C29 0.0192(15) 0.0248(16) 0.0161(14) 0.0054(12) 0.0013(11) -0.0006(12)
C30 0.0233(15) 0.0207(15) 0.0162(14) 0.0009(12) 0.0026(11) -0.0035(12)
C31 0.0225(15) 0.0187(15) 0.0131(13) 0.0016(11) 0.0050(11) 0.0005(12)
C32 0.0258(16) 0.0174(15) 0.0217(15) -0.0019(12) 0.0036(12) -0.0020(13)
C33 0.0252(16) 0.0189(15) 0.0223(15) 0.0005(13) 0.0047(12) 0.0021(13)
C34 0.0191(14) 0.0211(15) 0.0136(13) 0.0046(11) 0.0027(11) -0.0023(12)
C35 0.0267(15) 0.0166(14) 0.0146(13) 0.0022(11) 0.0027(11) -0.0029(12)
C36 0.0225(15) 0.0166(14) 0.0157(13) 0.0040(12) 0.0054(11) 0.0025(12)
C37 0.0291(16) 0.0159(14) 0.0190(15) 0.0005(12) 0.0043(12) 0.0010(13)
C38 0.0225(15) 0.0213(16) 0.0226(15) 0.0003(13) 0.0049(12) 0.0041(13)
C39 0.0264(16) 0.0320(18) 0.0218(15) 0.0001(14) 0.0006(12) -0.0021(14)
C40 0.0203(14) 0.0172(14) 0.0213(15) 0.0009(12) 0.0020(11) 0.0000(12)
C41 0.0161(14) 0.0250(17) 0.0202(15) -0.0001(13) -0.0038(11) -0.0001(12)
C42 0.0257(16) 0.0320(18) 0.0235(16) 0.0052(14) -0.0016(12) -0.0031(14)
C43 0.0192(15) 0.0252(16) 0.0145(14) 0.0068(12) 0.0030(11) 0.0035(12)
C44 0.0236(15) 0.0172(14) 0.0153(13) 0.0015(12) 0.0035(11) 0.0052(12)
C45 0.0213(14) 0.0185(14) 0.0115(13) 0.0040(12) 0.0048(11) 0.0021(12)
C46 0.0239(15) 0.0148(14) 0.0184(14) 0.0017(12) 0.0060(12) 0.0032(12)
C47 0.0197(15) 0.0199(15) 0.0212(15) 0.0025(12) 0.0055(12) 0.0071(12)
C48 0.0205(15) 0.0181(14) 0.0135(13) 0.0055(12) 0.0041(11) 0.0021(12)
C49 0.0251(15) 0.0144(14) 0.0128(13) 0.0024(11) 0.0051(11) 0.0022(12)
C50 0.0221(15) 0.0160(14) 0.0139(13) 0.0048(11) 0.0050(11) 0.0009(12)
C51 0.0265(16) 0.0169(14) 0.0155(14) 0.0016(12) 0.0078(12) 0.0064(12)
C52 0.0243(16) 0.0221(16) 0.0179(14) 0.0046(13) 0.0059(12) 0.0095(13)
C53 0.0230(16) 0.0273(17) 0.0292(17) -0.0001(14) -0.0016(13) 0.0007(13)
C54 0.0227(15) 0.0183(15) 0.0195(15) 0.0019(12) 0.0026(12) 0.0001(12)
C55 0.0174(14) 0.0210(15) 0.0191(14) 0.0020(13) -0.0005(11) 0.0011(12)
C56 0.0252(16) 0.0319(18) 0.0267(16) 0.0073(14) -0.0026(12) -0.0004(14)
C57 0.0257(17) 0.0263(17) 0.0270(16) -0.0009(14) 0.0078(13) -0.0059(13)
C58 0.0272(16) 0.0203(15) 0.0221(15) -0.0014(13) 0.0006(12) -0.0054(13)
C59 0.0235(15) 0.0193(15) 0.0136(13) 0.0034(12) 0.0000(11) 0.0012(12)
C60 0.0188(15) 0.0261(16) 0.0211(15) 0.0057(13) 0.0015(11) -0.0036(13)
C61 0.0255(16) 0.0217(16) 0.0221(15) -0.0011(13) -0.0046(12) -0.0032(13)
C62 0.0278(16) 0.0230(16) 0.0219(15) 0.0021(13) 0.0050(12) 0.0006(13)
C63 0.0268(16) 0.0284(17) 0.0187(14) 0.0024(13) 0.0071(12) 0.0022(14)
C64 0.0262(16) 0.0271(16) 0.0244(15) 0.0030(13) 0.0060(12) 0.0021(13)
C65 0.0210(15) 0.0232(15) 0.0202(14) -0.0011(13) 0.0000(11) -0.0006(13)
C66 0.0237(16) 0.0317(17) 0.0254(16) 0.0049(14) 0.0040(12) 0.0070(14)
C67 0.0247(15) 0.0275(17) 0.0244(15) 0.0065(13) 0.0002(12) 0.0043(13)
C68 0.0368(18) 0.0248(17) 0.0312(17) 0.0052(14) 0.0123(14) 0.0073(15)
C69 0.0391(19) 0.0224(16) 0.0305(17) 0.0087(14) 0.0096(14) 0.0061(14)
C70 0.0265(16) 0.0249(16) 0.0178(14) 0.0024(13) -0.0031(12) -0.0011(13)
C71 0.0196(15) 0.0321(17) 0.0174(14) 0.0047(13) 0.0009(11) -0.0015(13)
C72 0.0289(16) 0.0248(16) 0.0122(13) 0.0050(12) 0.0010(11) 0.0050(13)
C73 0.0287(16) 0.0205(15) 0.0213(15) 0.0022(13) 0.0010(12) -0.0025(13)
C74 0.0240(16) 0.0293(17) 0.0228(15) 0.0036(14) 0.0031(12) -0.0002(14)
C75 0.0349(18) 0.0279(17) 0.0222(16) 0.0005(14) 0.0092(13) 0.0015(14)
C76 0.031(2) 0.028(2) 0.022(2) 0 0.0073(18) 0
C77 0.0212(15) 0.0239(16) 0.0207(15) -0.0006(13) 0.0062(12) 0.0038(13)
C78 0.0230(15) 0.0197(15) 0.0196(14) 0.0002(12) 0.0046(12) 0.0046(12)
C79 0.0209(15) 0.0193(15) 0.0168(14) -0.0054(12) 0.0014(11) -0.0016(12)
C80 0.0161(14) 0.0300(17) 0.0241(15) -0.0002(13) 0.0027(12) 0.0041(13)
C81 0.0251(16) 0.0273(17) 0.0259(16) 0.0031(14) -0.0029(12) 0.0065(14)
C82 0.0254(15) 0.0235(16) 0.0251(15) 0.0000(13) 0.0107(12) -0.0009(13)
C83 0.031(2) 0.025(2) 0.026(2) 0 0.0065(19) 0

loop_
_atom_type_symbol
_atom_type_description
_atom_type_scat_dispersion_real
_atom_type_scat_dispersion_imag
_atom_type_scat_source
C C 0.0033 0.0016 'International Tables Vol C Tables 4.2.6.8 and 6.1.1.4'
H H 0 0 'International Tables Vol C Tables 4.2.6.8 and 6.1.1.4'
N N 0.0061 0.0033 'International Tables Vol C Tables 4.2.6.8 and 6.1.1.4'
O O 0.0106 0.006 'International Tables Vol C Tables 4.2.6.8 and 6.1.1.4'

loop_
_geom_angle_atom_site_label_1
_geom_angle_atom_site_label_2
_geom_angle_atom_site_label_3
_geom_angle
_geom_angle_site_symmetry_1
_geom_angle_site_symmetry_3
C1 O1 C11 116.5(2) . .
C13 O3 H3A 109.5 . .
C15 O4 C25 117.1(2) . .
C27 O5 H5A 109.5 . .
C29 O7 C39 116.8(2) . .
C41 O9 H9 109.5 . .
C43 O10 C53 116.3(2) . .
C55 O11 H11 109.5 . .
C57 N1 C61 116.8(3) . .
C68 N2 C67 116.2(3) . .
C74 N3 C70 117.3(3) . .
C77 N4 C81 116.3(2) . .
C10 C1 O1 125.9(3) . .
C10 C1 C2 120.2(3) . .
O1 C1 C2 113.9(3) . .
C3 C2 C1 120.6(3) . .
C3 C2 H2 119.7 . .
C1 C2 H2 119.7 . .
C2 C3 C4 121.0(3) . .
C2 C3 H3 119.5 . .
C4 C3 H3 119.5 . .
C3 C4 C9 118.3(3) . .
C3 C4 C5 122.1(3) . .
C9 C4 C5 119.5(3) . .
C6 C5 C4 121.6(3) . .
C6 C5 H5 119.2 . .
C4 C5 H5 119.2 . .
C5 C6 C7 118.8(3) . .
C5 C6 C12 121.0(3) . .
C7 C6 C12 120.2(3) . .
C8 C7 C6 121.1(3) . .
C8 C7 H7 119.5 . .
C6 C7 H7 119.5 . .
C7 C8 C9 121.2(3) . .
C7 C8 H8 119.4 . .
C9 C8 H8 119.4 . .
C10 C9 C4 120.0(3) . .
C10 C9 C8 122.2(3) . .
C4 C9 C8 117.7(3) . .
C1 C10 C9 119.9(3) . .
C1 C10 H10 120.1 . .
C9 C10 H10 120.1 . .
O1 C11 H11A 109.5 . .
O1 C11 H11B 109.5 . .
H11A C11 H11B 109.5 . .
O1 C11 H11C 109.5 . .
H11A C11 H11C 109.5 . .
H11B C11 H11C 109.5 . .
C14 C12 C6 113.2(2) . .
C14 C12 C13 111.5(2) . .
C6 C12 C13 109.6(2) . .
C14 C12 H12 107.4 . .
C6 C12 H12 107.4 . .
C13 C12 H12 107.4 . .
O2 C13 O3 123.8(3) . .
O2 C13 C12 124.6(3) . .
O3 C13 C12 111.6(2) . .
C12 C14 H14A 109.5 . .
C12 C14 H14B 109.5 . .
H14A C14 H14B 109.5 . .
C12 C14 H14C 109.5 . .
H14A C14 H14C 109.5 . .
H14B C14 H14C 109.5 . .
C24 C15 O4 124.4(3) . .
C24 C15 C16 120.4(3) . .
O4 C15 C16 115.2(3) . .
C17 C16 C15 120.3(3) . .
C17 C16 H16 119.8 . .
C15 C16 H16 119.8 . .
C16 C17 C18 121.4(3) . .
C16 C17 H17 119.3 . .
C18 C17 H17 119.3 . .
C17 C18 C23 118.3(3) . .
C17 C18 C19 122.3(3) . .
C23 C18 C19 119.4(3) . .
C20 C19 C18 120.8(3) . .
C20 C19 H19 119.6 . .
C18 C19 H19 119.6 . .
C19 C20 C21 118.8(3) . .
C19 C20 C26 123.5(3) . .
C21 C20 C26 117.7(3) . .
C22 C21 C20 121.6(3) . .
C22 C21 H21 119.2 . .
C20 C21 H21 119.2 . .
C21 C22 C23 121.0(3) . .
C21 C22 H22 119.5 . .
C23 C22 H22 119.5 . .
C22 C23 C18 118.4(3) . .
C22 C23 C24 121.9(3) . .
C18 C23 C24 119.7(3) . .
C15 C24 C23 119.9(3) . .
C15 C24 H24 120 . .
C23 C24 H24 120 . .
O4 C25 H25A 109.5 . .
O4 C25 H25B 109.5 . .
H25A C25 H25B 109.5 . .
O4 C25 H25C 109.5 . .
H25A C25 H25C 109.5 . .
H25B C25 H25C 109.5 . .
C20 C26 C27 111.4(2) . .
C20 C26 C28 113.9(2) . .
C27 C26 C28 109.6(2) . .
C20 C26 H26 107.2 . .
C27 C26 H26 107.2 . .
C28 C26 H26 107.2 . .
O6 C27 O5 123.1(3) . .
O6 C27 C26 123.1(3) . .
O5 C27 C26 113.7(2) . .
C26 C28 H28A 109.5 . .
C26 C28 H28B 109.5 . .
H28A C28 H28B 109.5 . .
C26 C28 H28C 109.5 . .
H28A C28 H28C 109.5 . .
H28B C28 H28C 109.5 . .
C30 C29 O7 124.8(3) . .
C30 C29 C38 120.8(3) . .
O7 C29 C38 114.5(2) . .
C29 C30 C31 120.0(3) . .
C29 C30 H30 120 . .
C31 C30 H30 120 . .
C32 C31 C36 118.6(2) . .
C32 C31 C30 122.0(3) . .
C36 C31 C30 119.4(2) . .
C33 C32 C31 121.1(3) . .
C33 C32 H32 119.5 . .
C31 C32 H32 119.5 . .
C32 C33 C34 121.4(3) . .
C32 C33 H33 119.3 . .
C34 C33 H33 119.3 . .
C35 C34 C33 118.3(2) . .
C35 C34 C40 122.1(2) . .
C33 C34 C40 119.6(2) . .
C34 C35 C36 121.6(3) . .
C34 C35 H35 119.2 . .
C36 C35 H35 119.2 . .
C37 C36 C31 118.7(2) . .
C37 C36 C35 122.2(3) . .
C31 C36 C35 119.1(2) . .
C38 C37 C36 120.7(3) . .
C38 C37 H37 119.7 . .
C36 C37 H37 119.7 . .
C37 C38 C29 120.5(3) . .
C37 C38 H38 119.8 . .
C29 C38 H38 119.8 . .
O7 C39 H39A 109.5 . .
O7 C39 H39B 109.5 . .
H39A C39 H39B 109.5 . .
O7 C39 H39C 109.5 . .
H39A C39 H39C 109.5 . .
H39B C39 H39C 109.5 . .
C34 C40 C41 110.4(2) . .
C34 C40 C42 111.0(2) . .
C41 C40 C42 111.4(2) . .
C34 C40 H40 108 . .
C41 C40 H40 108 . .
C42 C40 H40 108 . .
O8 C41 O9 123.4(3) . .
O8 C41 C40 124.3(3) . .
O9 C41 C40 112.3(2) . .
C40 C42 H42A 109.5 . .
C40 C42 H42B 109.5 . .
H42A C42 H42B 109.5 . .
C40 C42 H42C 109.5 . .
H42A C42 H42C 109.5 . .
H42B C42 H42C 109.5 . .
O10 C43 C44 125.4(3) . .
O10 C43 C52 114.2(2) . .
C44 C43 C52 120.4(3) . .
C43 C44 C45 119.9(3) . .
C43 C44 H44 120 . .
C45 C44 H44 120 . .
C44 C45 C50 119.9(2) . .
C44 C45 C46 122.2(3) . .
C50 C45 C46 117.9(2) . .
C47 C46 C45 121.0(3) . .
C47 C46 H46 119.5 . .
C45 C46 H46 119.5 . .
C46 C47 C48 121.4(3) . .
C46 C47 H47 119.3 . .
C48 C47 H47 119.3 . .
C49 C48 C47 118.7(3) . .
C49 C48 C54 120.7(2) . .
C47 C48 C54 120.7(2) . .
C48 C49 C50 121.4(3) . .
C48 C49 H49 119.3 . .
C50 C49 H49 119.3 . .
C49 C50 C45 119.6(2) . .
C49 C50 C51 122.0(3) . .
C45 C50 C51 118.4(2) . .
C52 C51 C50 120.7(3) . .
C52 C51 H51 119.6 . .
C50 C51 H51 119.6 . .
C51 C52 C43 120.6(3) . .
C51 C52 H52 119.7 . .
C43 C52 H52 119.7 . .
O10 C53 H53A 109.5 . .
O10 C53 H53B 109.5 . .
H53A C53 H53B 109.5 . .
O10 C53 H53C 109.5 . .
H53A C53 H53C 109.5 . .
H53B C53 H53C 109.5 . .
C56 C54 C48 112.7(2) . .
C56 C54 C55 111.9(2) . .
C48 C54 C55 108.3(2) . .
C56 C54 H54 107.9 . .
C48 C54 H54 107.9 . .
C55 C54 H54 107.9 . .
O12 C55 O11 123.5(3) . .
O12 C55 C54 124.6(3) . .
O11 C55 C54 111.9(2) . .
C54 C56 H56A 109.5 . .
C54 C56 H56B 109.5 . .
H56A C56 H56B 109.5 . .
C54 C56 H56C 109.5 . .
H56A C56 H56C 109.5 . .
H56B C56 H56C 109.5 . .
N1 C57 C58 123.4(3) . .
N1 C57 H57 118.3 . .
C58 C57 H57 118.3 . .
C57 C58 C59 119.8(3) . .
C57 C58 H58 120.1 . .
C59 C58 H58 120.1 . .
C60 C59 C58 117.1(3) . .
C60 C59 C62 123.3(2) . .
C58 C59 C62 119.5(3) . .
C61 C60 C59 119.3(3) . .
C61 C60 H60 120.3 . .
C59 C60 H60 120.3 . .
N1 C61 C60 123.6(3) . .
N1 C61 H61 118.2 . .
C60 C61 H61 118.2 . .
C59 C62 C63 117.1(2) . .
C59 C62 H62A 108 . .
C63 C62 H62A 108 . .
C59 C62 H62B 108 . .
C63 C62 H62B 108 . .
H62A C62 H62B 107.3 . .
C64 C63 C62 113.4(2) . .
C64 C63 H63A 108.9 . .
C62 C63 H63A 108.9 . .
C64 C63 H63B 108.9 . .
C62 C63 H63B 108.9 . .
H63A C63 H63B 107.7 . .
C65 C64 C63 115.8(2) . .
C65 C64 H64A 108.3 . .
C63 C64 H64A 108.3 . .
C65 C64 H64B 108.3 . .
C63 C64 H64B 108.3 . .
H64A C64 H64B 107.4 . .
C66 C65 C69 116.1(3) . .
C66 C65 C64 120.8(3) . .
C69 C65 C64 123.0(3) . .
C67 C66 C65 119.9(3) . .
C67 C66 H66 120.1 . .
C65 C66 H66 120.1 . .
N2 C67 C66 124.2(3) . .
N2 C67 H67 117.9 . .
C66 C67 H67 117.9 . .
N2 C68 C69 123.4(3) . .
N2 C68 H68 118.3 . .
C69 C68 H68 118.3 . .
C65 C69 C68 120.0(3) . .
C65 C69 H69 120 . .
C68 C69 H69 120 . .
N3 C70 C71 123.4(3) . .
N3 C70 H70 118.3 . .
C71 C70 H70 118.3 . .
C70 C71 C72 119.6(3) . .
C70 C71 H71 120.2 . .
C72 C71 H71 120.2 . .
C71 C72 C73 117.0(3) . .
C71 C72 C75 122.5(3) . .
C73 C72 C75 120.5(3) . .
C74 C73 C72 120.0(3) . .
C74 C73 H73 120 . .
C72 C73 H73 120 . .
N3 C74 C73 122.8(3) . .
N3 C74 H74 118.6 . .
C73 C74 H74 118.6 . .
C72 C75 C76 114.0(3) . .
C72 C75 H75A 108.8 . .
C76 C75 H75A 108.8 . .
C72 C75 H75B 108.8 . .
C76 C75 H75B 108.8 . .
H75A C75 H75B 107.6 . .
C75 C76 C75 111.4(4) . 2_656
C75 C76 H76A 109.4 . .
C75 C76 H76A 109.4 2_656 .
C75 C76 H76B 109.4 . .
C75 C76 H76B 109.4 2_656 .
H76A C76 H76B 108 . .
N4 C77 C78 123.0(3) . .
N4 C77 H77 118.5 . .
C78 C77 H77 118.5 . .
C77 C78 C79 120.9(3) . .
C77 C78 H78 119.6 . .
C79 C78 H78 119.6 . .
C78 C79 C80 116.1(3) . .
C78 C79 C82 121.7(3) . .
C80 C79 C82 122.2(2) . .
C81 C80 C79 119.7(3) . .
C81 C80 H80 120.2 . .
C79 C80 H80 120.2 . .
N4 C81 C80 124.0(3) . .
N4 C81 H81 118 . .
C80 C81 H81 118 . .
C79 C82 C83 113.7(3) . .
C79 C82 H82A 108.8 . .
C83 C82 H82A 108.8 . .
C79 C82 H82B 108.8 . .
C83 C82 H82B 108.8 . .
H82A C82 H82B 107.7 . .
C82 C83 C82 112.7(3) 2_655 .
C82 C83 H83A 109 2_655 .
C82 C83 H83A 109 . .
C82 C83 H83B 109 2_655 .
C82 C83 H83B 109 . .
H83A C83 H83B 107.8 . .

loop_
_geom_bond_atom_site_label_1
_geom_bond_atom_site_label_2
_geom_bond_distance
_geom_bond_site_symmetry_2
O1 C1 1.367(3) .
O1 C11 1.427(4) .
O2 C13 1.201(3) .
O3 C13 1.307(3) .
O3 H3A 0.84 .
O4 C15 1.370(3) .
O4 C25 1.430(4) .
O5 C27 1.294(3) .
O5 H5A 0.84 .
O6 C27 1.203(3) .
O7 C29 1.374(3) .
O7 C39 1.427(3) .
O8 C41 1.214(3) .
O9 C41 1.313(3) .
O9 H9 0.84 .
O10 C43 1.368(3) .
O10 C53 1.430(3) .
O11 C55 1.322(3) .
O11 H11 0.84 .
O12 C55 1.210(3) .
N1 C57 1.335(4) .
N1 C61 1.339(3) .
N2 C68 1.327(4) .
N2 C67 1.334(3) .
N3 C74 1.338(4) .
N3 C70 1.338(3) .
N4 C77 1.336(3) .
N4 C81 1.345(3) .
C1 C10 1.367(4) .
C1 C2 1.420(4) .
C2 C3 1.359(4) .
C2 H2 0.95 .
C3 C4 1.417(4) .
C3 H3 0.95 .
C4 C9 1.419(4) .
C4 C5 1.419(4) .
C5 C6 1.366(4) .
C5 H5 0.95 .
C6 C7 1.417(4) .
C6 C12 1.520(4) .
C7 C8 1.365(4) .
C7 H7 0.95 .
C8 C9 1.424(4) .
C8 H8 0.95 .
C9 C10 1.418(4) .
C10 H10 0.95 .
C11 H11A 0.98 .
C11 H11B 0.98 .
C11 H11C 0.98 .
C12 C14 1.518(4) .
C12 C13 1.529(4) .
C12 H12 1 .
C14 H14A 0.98 .
C14 H14B 0.98 .
C14 H14C 0.98 .
C15 C24 1.367(4) .
C15 C16 1.420(4) .
C16 C17 1.359(4) .
C16 H16 0.95 .
C17 C18 1.412(4) .
C17 H17 0.95 .
C18 C23 1.423(4) .
C18 C19 1.428(4) .
C19 C20 1.375(4) .
C19 H19 0.95 .
C20 C21 1.418(4) .
C20 C26 1.521(4) .
C21 C22 1.362(4) .
C21 H21 0.95 .
C22 C23 1.409(4) .
C22 H22 0.95 .
C23 C24 1.425(4) .
C24 H24 0.95 .
C25 H25A 0.98 .
C25 H25B 0.98 .
C25 H25C 0.98 .
C26 C27 1.522(4) .
C26 C28 1.525(4) .
C26 H26 1 .
C28 H28A 0.98 .
C28 H28B 0.98 .
C28 H28C 0.98 .
C29 C30 1.357(4) .
C29 C38 1.412(4) .
C30 C31 1.430(4) .
C30 H30 0.95 .
C31 C32 1.408(4) .
C31 C36 1.417(4) .
C32 C33 1.362(4) .
C32 H32 0.95 .
C33 C34 1.422(4) .
C33 H33 0.95 .
C34 C35 1.371(4) .
C34 C40 1.519(4) .
C35 C36 1.422(4) .
C35 H35 0.95 .
C36 C37 1.417(4) .
C37 C38 1.365(4) .
C37 H37 0.95 .
C38 H38 0.95 .
C39 H39A 0.98 .
C39 H39B 0.98 .
C39 H39C 0.98 .
C40 C41 1.521(4) .
C40 C42 1.527(4) .
C40 H40 1 .
C42 H42A 0.98 .
C42 H42B 0.98 .
C42 H42C 0.98 .
C43 C44 1.370(4) .
C43 C52 1.413(4) .
C44 C45 1.417(4) .
C44 H44 0.95 .
C45 C50 1.419(4) .
C45 C46 1.420(4) .
C46 C47 1.364(4) .
C46 H46 0.95 .
C47 C48 1.412(4) .
C47 H47 0.95 .
C48 C49 1.372(4) .
C48 C54 1.521(4) .
C49 C50 1.415(4) .
C49 H49 0.95 .
C50 C51 1.421(4) .
C51 C52 1.362(4) .
C51 H51 0.95 .
C52 H52 0.95 .
C53 H53A 0.98 .
C53 H53B 0.98 .
C53 H53C 0.98 .
C54 C56 1.520(4) .
C54 C55 1.524(4) .
C54 H54 1 .
C56 H56A 0.98 .
C56 H56B 0.98 .
C56 H56C 0.98 .
C57 C58 1.377(4) .
C57 H57 0.95 .
C58 C59 1.391(4) .
C58 H58 0.95 .
C59 C60 1.386(4) .
C59 C62 1.511(4) .
C60 C61 1.382(4) .
C60 H60 0.95 .
C61 H61 0.95 .
C62 C63 1.528(4) .
C62 H62A 0.99 .
C62 H62B 0.99 .
C63 C64 1.524(4) .
C63 H63A 0.99 .
C63 H63B 0.99 .
C64 C65 1.512(4) .
C64 H64A 0.99 .
C64 H64B 0.99 .
C65 C66 1.385(4) .
C65 C69 1.387(4) .
C66 C67 1.375(4) .
C66 H66 0.95 .
C67 H67 0.95 .
C68 C69 1.390(4) .
C68 H68 0.95 .
C69 H69 0.95 .
C70 C71 1.379(4) .
C70 H70 0.95 .
C71 C72 1.388(4) .
C71 H71 0.95 .
C72 C73 1.391(4) .
C72 C75 1.505(4) .
C73 C74 1.382(4) .
C73 H73 0.95 .
C74 H74 0.95 .
C75 C76 1.529(4) .
C75 H75A 0.99 .
C75 H75B 0.99 .
C76 C75 1.529(4) 2_656
C76 H76A 0.99 .
C76 H76B 0.99 .
C77 C78 1.379(4) .
C77 H77 0.95 .
C78 C79 1.387(3) .
C78 H78 0.95 .
C79 C80 1.390(4) .
C79 C82 1.504(4) .
C80 C81 1.378(4) .
C80 H80 0.95 .
C81 H81 0.95 .
C82 C83 1.522(4) .
C82 H82A 0.99 .
C82 H82B 0.99 .
C83 C82 1.522(4) 2_655
C83 H83A 0.99 .
C83 H83B 0.99 .

loop_
_geom_hbond_atom_site_label_D
_geom_hbond_atom_site_label_H
_geom_hbond_atom_site_label_A
_geom_hbond_distance_DH
_geom_hbond_distance_HA
_geom_hbond_distance_DA
_geom_hbond_angle_DHA
_geom_hbond_site_symmetry_A
O9 H9 N4 0.84 1.89 2.687(3) 157.2 .
O3 H3A N1 0.84 1.77 2.590(3) 164.4 1_545
O5 H5A N3 0.84 1.78 2.608(3) 168.2 3_455
O11 H11 N2 0.84 1.79 2.623(3) 169.2 3_435
